data_7243316
loop_
_publ_author_name
'Peloquin, Andrew J.'
'McMillen, Colin D.'
'Pennington, William T.'

_publ_section_title
;
 One dimensional halogen bond design: Br&#x22EF;N versus I&#x22EF;N with
 fluoroarenes
;
_journal_issue 35
_journal_name_full CrystEngComm
_journal_page_first 6098
_journal_page_last 6106
_journal_paper_doi 10.1039/D1CE00864A
_journal_volume 23
_journal_year 2021
_chemical_formula_moiety 'C12 F8 I2, C10 H8 N2'
_chemical_formula_sum 'C22 H8 F8 I2 N2'
_chemical_formula_weight 706.118
_space_group_crystal_system monoclinic
_space_group_IT_number 14
_space_group_name_Hall '-P 2ybc'
_space_group_name_H-M_alt 'P 1 21/c 1'
_symmetry_Int_Tables_number 14
_atom_sites_solution_primary dual
_audit_creation_date 2021-05-25
_audit_creation_method
;
Olex2 1.3
(compiled 2020.11.12 svn.r5f609507 for OlexSys, GUI svn.r6272)
;
_audit_update_record
;
2021-06-27 deposited with the CCDC.	2021-08-02 downloaded from the CCDC.
;
_cell_angle_alpha 90
_cell_angle_beta 91.551(1)
_cell_angle_gamma 90
_cell_formula_units_Z 4
_cell_length_a 7.7281(2)
_cell_length_b 7.6981(3)
_cell_length_c 36.2272(13)
_cell_measurement_reflns_used 9895
_cell_measurement_temperature 100.0
_cell_measurement_theta_max 29.13
_cell_measurement_theta_min 2.25
_cell_volume 2154.43(13)
_computing_cell_refinement 'Bruker SAINT'
_computing_data_collection 'Bruker APEX3'
_computing_data_reduction 'Bruker SAINT'
_computing_molecular_graphics 'Olex2 1.3 (Dolomanov et al., 2009)'
_computing_publication_material 'Olex2 1.3 (Dolomanov et al., 2009)'
_computing_structure_refinement 'SHELXL-2016/6 (Sheldrick, 2016)'
_computing_structure_solution 'SHELXT 2014/5 (Sheldrick, 2014)'
_diffrn_ambient_temperature 100.0
_diffrn_measured_fraction_theta_full 0.9969
_diffrn_measured_fraction_theta_max 0.9933
_diffrn_measurement_device_type 'Bruker D8 Quest Photon 100'
_diffrn_measurement_method '\f and \w scans'
_diffrn_radiation_type MoK\a
_diffrn_radiation_wavelength 0.71073
_diffrn_reflns_av_R_equivalents 0.0341
_diffrn_reflns_av_unetI/netI 0.0343
_diffrn_reflns_Laue_measured_fraction_full 0.9969
_diffrn_reflns_Laue_measured_fraction_max 0.9933
_diffrn_reflns_limit_h_max 9
_diffrn_reflns_limit_h_min -10
_diffrn_reflns_limit_k_max 9
_diffrn_reflns_limit_k_min -9
_diffrn_reflns_limit_l_max 38
_diffrn_reflns_limit_l_min -47
_diffrn_reflns_number 15906
_diffrn_reflns_point_group_measured_fraction_full 0.9969
_diffrn_reflns_point_group_measured_fraction_max 0.9933
_diffrn_reflns_theta_full 25.2417
_diffrn_reflns_theta_max 27.48
_diffrn_reflns_theta_min 2.25
_diffrn_source 'fine focus sealed tube'
_diffrn_source_current 1.0
_diffrn_source_power 0.05
_diffrn_source_voltage 50.0
_diffrn_standards_number 0
_exptl_absorpt_coefficient_mu 3.002
_exptl_absorpt_correction_T_max 0.7458
_exptl_absorpt_correction_T_min 0.6063
_exptl_absorpt_correction_type multi-scan
_exptl_absorpt_process_details
;
SADABS-2014/5 (Bruker,2014/5) was used for absorption correction.
wR2(int) was 0.0840 before and 0.0493 after correction.
The Ratio of minimum to maximum transmission is 0.8130.
The \l/2 correction factor is Not present.
;
_exptl_crystal_colour pink
_exptl_crystal_colour_primary pink
_exptl_crystal_density_diffrn 2.177
_exptl_crystal_density_meas ?
_exptl_crystal_density_method 'not measured'
_exptl_crystal_description plate
_exptl_crystal_F_000 1325.758
_exptl_crystal_size_max 0.221
_exptl_crystal_size_mid 0.189
_exptl_crystal_size_min 0.056
_exptl_transmission_factor_max 'not measured'
_exptl_transmission_factor_min 'not measured'
_refine_diff_density_max 0.6555
_refine_diff_density_min -0.6171
_refine_diff_density_rms 0.1444
_refine_ls_d_res_high 0.7700
_refine_ls_d_res_low 9.0535
_refine_ls_goodness_of_fit_ref 1.0663
_refine_ls_hydrogen_treatment constr
_refine_ls_matrix_type full
_refine_ls_number_constraints 16
_refine_ls_number_parameters 307
_refine_ls_number_reflns 4889
_refine_ls_number_restraints 0
_refine_ls_restrained_S_all 1.0663
_refine_ls_R_factor_all 0.0299
_refine_ls_R_factor_gt 0.0249
_refine_ls_shift/su_max 0.0005
_refine_ls_shift/su_mean 0.0000
_refine_ls_structure_factor_coef Fsqd
_refine_ls_weighting_details 'w=1/[\s^2^(Fo^2^)+(0.0157P)^2^+1.5468P] where P=(Fo^2^+2Fc^2^)/3'
_refine_ls_weighting_scheme calc
_refine_ls_wR_factor_gt 0.0495
_refine_ls_wR_factor_ref 0.0518
_reflns_Friedel_coverage 0.0
_reflns_limit_h_max 10
_reflns_limit_h_min -10
_reflns_limit_k_max 9
_reflns_limit_k_min 0
_reflns_limit_l_max 46
_reflns_limit_l_min 0
_reflns_number_gt 4418
_reflns_number_total 4889
_reflns_threshold_expression I>=2u(I)
_cod_data_source_file d1ce00864a2.cif
_cod_data_source_block I2F8bph_22bipy
_cod_depositor_comments
;
The following automatic conversions were performed:

data item '_exptl_crystal_density_meas' value 'not measured' was
changed to '?' -- the value is perceived as not measured.

Automatic conversion script
Id: cif_fix_values 7556 2019-12-06 15:28:31Z antanas 

 Adding full bibliography for 7243307--7243335.cif.
;
_cod_database_code 7243316
_olex2_refinement_description
;
1.a Aromatic/amide H refined with riding coordinates:
 C14(H14), C15(H15), C16(H16), C17(H17), C19(H19), C20(H20), C21(H21), C22(H22)
;
_olex2_submission_special_instructions 'No special instructions were received'

loop_
_space_group_symop_id
_space_group_symop_operation_xyz
1 x,y,z
2 -x,y+1/2,-z+1/2
3 -x,-y,-z
4 x,-y-1/2,z-1/2

loop_
_atom_site_label
_atom_site_type_symbol
_atom_site_fract_x
_atom_site_fract_y
_atom_site_fract_z
_atom_site_U_iso_or_equiv
_atom_site_adp_type
_atom_site_occupancy
_atom_site_refinement_flags_posn
I1 I 0.62101(2) 0.20445(2) 0.438867(5) 0.01595(5) Uani 1.000000 .
I2 I -0.02355(2) 0.34500(3) 0.713914(5) 0.01635(5) Uani 1.000000 .
F1 F 0.2354(2) 0.1256(2) 0.46633(4) 0.0238(4) Uani 1.000000 .
F2 F 0.08578(19) 0.1742(2) 0.53068(4) 0.0190(4) Uani 1.000000 .
F3 F 0.60828(19) 0.4039(2) 0.58073(4) 0.0198(4) Uani 1.000000 .
F4 F 0.75738(19) 0.3589(2) 0.51591(5) 0.0223(4) Uani 1.000000 .
F5 F 0.3323(2) 0.1751(2) 0.68896(4) 0.0194(4) Uani 1.000000 .
F6 F 0.4798(2) 0.1477(2) 0.62416(4) 0.0202(4) Uani 1.000000 .
F7 F 0.02796(19) 0.4793(2) 0.56880(4) 0.0175(3) Uani 1.000000 .
F8 F -0.12616(18) 0.4985(2) 0.63346(4) 0.0186(4) Uani 1.000000 .
C1 C 0.5009(3) 0.2422(4) 0.48923(7) 0.0151(6) Uani 1.000000 .
C2 C 0.3292(3) 0.1989(4) 0.49399(7) 0.0147(6) Uani 1.000000 .
C3 C 0.2510(3) 0.2247(4) 0.52746(7) 0.0140(6) Uani 1.000000 .
C4 C 0.3406(3) 0.2928(4) 0.55770(7) 0.0130(5) Uani 1.000000 .
C5 C 0.5142(3) 0.3348(4) 0.55268(8) 0.0155(6) Uani 1.000000 .
C6 C 0.5916(3) 0.3117(4) 0.51927(8) 0.0156(6) Uani 1.000000 .
C7 C 0.0975(3) 0.3365(4) 0.66330(7) 0.0142(6) Uani 1.000000 .
C8 C 0.2540(3) 0.2509(4) 0.65955(7) 0.0129(5) Uani 1.000000 .
C9 C 0.3320(3) 0.2387(4) 0.62602(7) 0.0144(6) Uani 1.000000 .
C10 C 0.2589(3) 0.3123(4) 0.59418(7) 0.0132(6) Uani 1.000000 .
C11 C 0.1038(3) 0.4011(4) 0.59805(7) 0.0132(5) Uani 1.000000 .
C12 C 0.0251(3) 0.4120(4) 0.63176(7) 0.0135(5) Uani 1.000000 .
N1 N 0.8659(3) 0.1537(3) 0.37483(6) 0.0159(5) Uani 1.000000 .
N2 N 0.7382(3) 0.2246(3) 0.27946(6) 0.0161(5) Uani 1.000000 .
C13 C 0.8858(3) 0.1705(3) 0.33816(7) 0.0123(5) Uani 1.000000 .
C14 C 1.0001(4) 0.0908(4) 0.39496(8) 0.0189(6) Uani 1.000000 .
H14 H 0.9873(4) 0.0795(4) 0.42086(8) 0.0227(7) Uiso 1.000000 R
C15 C 1.1563(3) 0.0414(4) 0.38020(8) 0.0187(6) Uani 1.000000 .
H15 H 1.2474(3) -0.0034(4) 0.39553(8) 0.0225(7) Uiso 1.000000 R
C16 C 1.1757(3) 0.0589(4) 0.34252(8) 0.0182(6) Uani 1.000000 .
H16 H 1.2806(3) 0.0260(4) 0.33136(8) 0.0218(7) Uiso 1.000000 R
C17 C 1.0391(3) 0.1254(4) 0.32143(8) 0.0165(6) Uani 1.000000 .
H17 H 1.0502(3) 0.1402(4) 0.29557(8) 0.0198(7) Uiso 1.000000 R
C18 C 0.7356(3) 0.2412(4) 0.31637(7) 0.0126(5) Uani 1.000000 .
C19 C 0.6025(4) 0.2867(4) 0.25969(8) 0.0197(6) Uani 1.000000 .
H19 H 0.6040(4) 0.2760(4) 0.23358(8) 0.0236(8) Uiso 1.000000 R
C20 C 0.4606(4) 0.3654(4) 0.27513(8) 0.0196(6) Uani 1.000000 .
H20 H 0.3663(4) 0.4054(4) 0.26006(8) 0.0235(7) Uiso 1.000000 R
C21 C 0.4598(4) 0.3842(4) 0.31303(8) 0.0201(6) Uani 1.000000 .
H21 H 0.3657(4) 0.4396(4) 0.32457(8) 0.0241(8) Uiso 1.000000 R
C22 C 0.5987(3) 0.3209(4) 0.33391(8) 0.0167(6) Uani 1.000000 .
H22 H 0.6004(3) 0.3317(4) 0.36004(8) 0.0200(7) Uiso 1.000000 R

loop_
_atom_site_aniso_label
_atom_site_aniso_U_11
_atom_site_aniso_U_22
_atom_site_aniso_U_33
_atom_site_aniso_U_12
_atom_site_aniso_U_13
_atom_site_aniso_U_23
I1 0.01924(9) 0.01644(11) 0.01236(9) 0.00246(7) 0.00430(6) -0.00054(7)
I2 0.01810(9) 0.02037(11) 0.01071(9) -0.00096(7) 0.00286(6) -0.00169(7)
F1 0.0212(8) 0.0376(11) 0.0126(8) -0.0054(8) -0.0003(6) -0.0070(8)
F2 0.0112(7) 0.0284(10) 0.0176(9) -0.0041(7) 0.0015(6) -0.0028(7)
F3 0.0157(8) 0.0282(10) 0.0155(8) -0.0011(7) -0.0026(6) -0.0074(7)
F4 0.0124(8) 0.0340(11) 0.0207(9) -0.0033(7) 0.0031(6) -0.0043(8)
F5 0.0224(8) 0.0235(10) 0.0121(8) 0.0031(7) -0.0026(6) 0.0031(7)
F6 0.0182(8) 0.0253(10) 0.0172(9) 0.0114(7) 0.0000(6) 0.0002(7)
F7 0.0167(8) 0.0229(10) 0.0128(8) 0.0050(7) -0.0003(6) 0.0027(7)
F8 0.0127(7) 0.0249(10) 0.0182(8) 0.0056(7) 0.0013(6) -0.0015(7)
C1 0.0158(13) 0.0182(16) 0.0114(13) 0.0043(11) 0.0051(10) 0.0000(11)
C2 0.0181(13) 0.0155(15) 0.0105(13) 0.0000(11) -0.0033(10) -0.0016(11)
C3 0.0120(12) 0.0146(15) 0.0153(14) 0.0008(11) 0.0016(10) 0.0025(11)
C4 0.0131(12) 0.0130(15) 0.0131(13) 0.0031(10) 0.0022(10) -0.0008(11)
C5 0.0143(13) 0.0178(16) 0.0142(14) 0.0010(11) -0.0027(10) -0.0028(11)
C6 0.0125(13) 0.0161(15) 0.0182(14) 0.0019(11) 0.0029(10) 0.0004(11)
C7 0.0174(13) 0.0146(15) 0.0107(13) -0.0031(11) 0.0015(10) -0.0024(11)
C8 0.0165(13) 0.0112(14) 0.0108(13) 0.0002(11) -0.0041(10) 0.0020(10)
C9 0.0130(13) 0.0159(15) 0.0143(14) 0.0027(11) 0.0003(10) -0.0012(11)
C10 0.0139(13) 0.0146(15) 0.0111(13) -0.0016(10) 0.0018(10) -0.0036(11)
C11 0.0154(13) 0.0131(15) 0.0110(13) -0.0002(11) -0.0021(10) 0.0018(11)
C12 0.0112(12) 0.0118(14) 0.0175(14) 0.0005(10) -0.0001(10) -0.0014(11)
N1 0.0148(11) 0.0204(14) 0.0128(12) -0.0006(10) 0.0027(9) -0.0016(10)
N2 0.0161(11) 0.0199(14) 0.0123(12) 0.0027(10) 0.0009(9) -0.0005(10)
C13 0.0132(12) 0.0103(14) 0.0132(13) -0.0010(10) -0.0019(10) -0.0002(10)
C14 0.0195(14) 0.0251(17) 0.0120(14) 0.0010(12) -0.0017(10) 0.0004(12)
C15 0.0169(13) 0.0219(17) 0.0173(15) 0.0064(12) -0.0024(11) 0.0014(12)
C16 0.0136(13) 0.0210(17) 0.0200(15) 0.0024(12) 0.0022(10) -0.0040(12)
C17 0.0191(14) 0.0183(16) 0.0123(13) 0.0033(12) 0.0025(10) -0.0018(11)
C18 0.0119(12) 0.0120(14) 0.0137(13) -0.0029(10) -0.0009(10) -0.0008(11)
C19 0.0204(14) 0.0255(17) 0.0131(14) 0.0038(12) -0.0005(11) 0.0010(12)
C20 0.0167(14) 0.0238(17) 0.0181(15) 0.0017(12) -0.0015(11) 0.0016(12)
C21 0.0165(14) 0.0229(17) 0.0209(15) 0.0046(12) 0.0024(11) -0.0003(12)
C22 0.0187(14) 0.0206(16) 0.0108(14) 0.0027(12) 0.0011(10) -0.0007(11)

loop_
_atom_type_symbol
_atom_type_scat_dispersion_real
_atom_type_scat_dispersion_imag
_atom_type_scat_Cromer_Mann_a1
_atom_type_scat_Cromer_Mann_a2
_atom_type_scat_Cromer_Mann_a3
_atom_type_scat_Cromer_Mann_a4
_atom_type_scat_Cromer_Mann_b1
_atom_type_scat_Cromer_Mann_b2
_atom_type_scat_Cromer_Mann_b3
_atom_type_scat_Cromer_Mann_b4
_atom_type_scat_Cromer_Mann_c
_atom_type_scat_source
_atom_type_scat_dispersion_source
I -0.41187 1.83264 20.14720 18.99490 7.51380 2.27350 4.34700 0.38140 27.76600 66.87760 4.07119989395 'International Tables Volume C Table 6.1.1.4 (pp. 500-502)' 'Henke, Gullikson and Davis, At. Data and Nucl. Data Tables, 1993, 54, 2'
H 0.00000 0.00000 0.49300 0.32291 0.14019 0.04081 10.51090 26.12570 3.14236 57.79970 0.0030380000826 'International Tables Volume C Table 6.1.1.4 (pp. 500-502)' 'Henke, Gullikson and Davis, At. Data and Nucl. Data Tables, 1993, 54, 2'
C 0.00347 0.00161 2.31000 1.02000 1.58860 0.86500 20.84390 10.20750 0.56870 51.65120 0.215599998832 'International Tables Volume C Table 6.1.1.4 (pp. 500-502)' 'Henke, Gullikson and Davis, At. Data and Nucl. Data Tables, 1993, 54, 2'
F 0.01794 0.01033 3.53920 2.64120 1.51700 1.02430 10.28250 4.29440 0.26150 26.14760 0.277599990368 'International Tables Volume C Table 6.1.1.4 (pp. 500-502)' 'Henke, Gullikson and Davis, At. Data and Nucl. Data Tables, 1993, 54, 2'
N 0.00653 0.00323 12.21260 3.13220 2.01250 1.16630 0.00570 9.89330 28.99750 0.58260 -11.5290002823 'International Tables Volume C Table 6.1.1.4 (pp. 500-502)' 'Henke, Gullikson and Davis, At. Data and Nucl. Data Tables, 1993, 54, 2'

loop_
_geom_angle_atom_site_label_1
_geom_angle_atom_site_label_2
_geom_angle_atom_site_label_3
_geom_angle
_geom_angle_site_symmetry_1
_geom_angle_site_symmetry_3
_geom_angle_publ_flag
C2 C1 I1 121.7(2) . . ?
C6 C1 I1 120.80(19) . . ?
C6 C1 C2 117.5(2) . . ?
C1 C2 F1 120.5(2) . . ?
C3 C2 F1 118.3(2) . . ?
C3 C2 C1 121.2(2) . . ?
C2 C3 F2 118.2(2) . . ?
C4 C3 F2 119.9(2) . . ?
C4 C3 C2 121.8(2) . . ?
C5 C4 C3 116.5(2) . . ?
C10 C4 C3 121.8(2) . . ?
C10 C4 C5 121.7(2) . . ?
C4 C5 F3 119.7(2) . . ?
C6 C5 F3 118.5(2) . . ?
C6 C5 C4 121.8(2) . . ?
C1 C6 F4 119.9(2) . . ?
C5 C6 F4 119.0(2) . . ?
C5 C6 C1 121.2(2) . . ?
C8 C7 I2 121.0(2) . . ?
C12 C7 I2 122.1(2) . . ?
C12 C7 C8 116.9(2) . . ?
C7 C8 F5 120.2(2) . . ?
C9 C8 F5 118.2(2) . . ?
C9 C8 C7 121.6(2) . . ?
C8 C9 F6 118.3(2) . . ?
C10 C9 F6 119.9(2) . . ?
C10 C9 C8 121.8(2) . . ?
C9 C10 C4 121.5(2) . . ?
C11 C10 C4 121.8(2) . . ?
C11 C10 C9 116.7(2) . . ?
C10 C11 F7 120.1(2) . . ?
C12 C11 F7 118.6(2) . . ?
C12 C11 C10 121.4(2) . . ?
C7 C12 F8 120.1(2) . . ?
C11 C12 F8 118.2(2) . . ?
C11 C12 C7 121.7(2) . . ?
C14 N1 C13 117.6(2) . . ?
C19 N2 C18 117.7(2) . . ?
C17 C13 N1 121.9(2) . . ?
C18 C13 N1 116.7(2) . . ?
C18 C13 C17 121.4(2) . . ?
H14 C14 N1 118.06(16) . . ?
C15 C14 N1 123.9(3) . . ?
C15 C14 H14 118.06(16) . . ?
H15 C15 C14 120.89(16) . . ?
C16 C15 C14 118.2(3) . . ?
C16 C15 H15 120.89(16) . . ?
H16 C16 C15 120.70(16) . . ?
C17 C16 C15 118.6(2) . . ?
C17 C16 H16 120.70(16) . . ?
C16 C17 C13 119.9(3) . . ?
H17 C17 C13 120.06(16) . . ?
H17 C17 C16 120.06(16) . . ?
C13 C18 N2 117.4(2) . . ?
C22 C18 N2 121.9(2) . . ?
C22 C18 C13 120.7(2) . . ?
H19 C19 N2 118.09(16) . . ?
C20 C19 N2 123.8(3) . . ?
C20 C19 H19 118.09(17) . . ?
H20 C20 C19 120.91(17) . . ?
C21 C20 C19 118.2(3) . . ?
C21 C20 H20 120.91(16) . . ?
H21 C21 C20 120.58(17) . . ?
C22 C21 C20 118.8(3) . . ?
C22 C21 H21 120.58(17) . . ?
C21 C22 C18 119.5(3) . . ?
H22 C22 C18 120.23(16) . . ?
H22 C22 C21 120.23(17) . . ?

loop_
_geom_bond_atom_site_label_1
_geom_bond_atom_site_label_2
_geom_bond_distance
_geom_bond_site_symmetry_2
_geom_bond_publ_flag
I1 C1 2.090(3) . ?
I2 C7 2.082(3) . ?
F1 C2 1.345(3) . ?
F2 C3 1.343(3) . ?
F3 C5 1.343(3) . ?
F4 C6 1.341(3) . ?
F5 C8 1.344(3) . ?
F6 C9 1.342(3) . ?
F7 C11 1.340(3) . ?
F8 C12 1.348(3) . ?
C1 C2 1.383(4) . ?
C1 C6 1.386(4) . ?
C2 C3 1.384(4) . ?
C3 C4 1.383(4) . ?
C4 C5 1.396(4) . ?
C4 C10 1.488(4) . ?
C5 C6 1.376(4) . ?
C7 C8 1.387(4) . ?
C7 C12 1.386(4) . ?
C8 C9 1.374(4) . ?
C9 C10 1.392(4) . ?
C10 C11 1.390(4) . ?
C11 C12 1.382(4) . ?
N1 C13 1.348(3) . ?
N1 C14 1.342(4) . ?
N2 C18 1.344(3) . ?
N2 C19 1.341(4) . ?
C13 C17 1.389(4) . ?
C13 C18 1.489(4) . ?
C14 H14 0.9500 . ?
C14 C15 1.387(4) . ?
C15 H15 0.9500 . ?
C15 C16 1.384(4) . ?
C16 H16 0.9500 . ?
C16 C17 1.385(4) . ?
C17 H17 0.9500 . ?
C18 C22 1.392(4) . ?
C19 H19 0.9500 . ?
C19 C20 1.385(4) . ?
C20 H20 0.9500 . ?
C20 C21 1.381(4) . ?
C21 H21 0.9500 . ?
C21 C22 1.385(4) . ?
C22 H22 0.9500 . ?
